data_7054607
loop_
_publ_author_name
'Yan, Xingchen'
'Xu, Jiakun'
'Wu, Xiaojing'
'Zhang, Zhongyu'
'Zhang, Xia'
'Fan, Yuhua'
'Bi, Caifeng'

_publ_section_title
;
 Proteasome inhibition and cytostatic effects on human cancer cells by
 pyrazolone-enamines: a combined crystallographic, structural and
 computational study
;
_journal_issue 3
_journal_name_full 'New J. Chem.'
_journal_page_first 2168
_journal_paper_doi 10.1039/C4NJ01906G
_journal_volume 39
_journal_year 2015
_chemical_formula_moiety 'C30 H26 N4 O, 2(C H4 O)'
_chemical_formula_sum 'C32 H34 N4 O3'
_chemical_formula_weight 522.63
_chemical_name_systematic
; 
 ? 
;
_space_group_IT_number 2
_symmetry_cell_setting triclinic
_symmetry_space_group_name_Hall '-P 1'
_symmetry_space_group_name_H-M 'P -1'
_atom_sites_solution_hydrogens geom
_atom_sites_solution_primary direct
_atom_sites_solution_secondary difmap
_audit_creation_method SHELXL-97
_audit_update_record
;
2014-12-22 deposited with the CCDC.
2015-01-05 downloaded from the CCDC.
;
_cell_angle_alpha 77.2540(10)
_cell_angle_beta 82.0960(10)
_cell_angle_gamma 84.377(2)
_cell_formula_units_Z 2
_cell_length_a 9.5274(8)
_cell_length_b 10.4205(9)
_cell_length_c 14.7518(13)
_cell_measurement_reflns_used 1029
_cell_measurement_temperature 298(2)
_cell_measurement_theta_max 21.115
_cell_measurement_theta_min 2.445
_cell_volume 1411.4(2)
_computing_cell_refinement 'SMART (Bruker, 2000)'
_computing_data_collection 'SMART (Bruker, 2000)'
_computing_data_reduction 'SAINT (Bruker, 2000)'
_computing_molecular_graphics 'SHELXTL (Bruker, 2000)'
_computing_publication_material 'SHELXTL (Bruker, 2000)'
_computing_structure_refinement 'SHELXL97 (Sheldrick, 2008)'
_computing_structure_solution 'SHELXS97 (Sheldrick, 2008)'
_diffrn_ambient_temperature 298(2)
_diffrn_measured_fraction_theta_full 0.980
_diffrn_measured_fraction_theta_max 0.980
_diffrn_measurement_device_type 'CCD area detector'
_diffrn_measurement_method 'phi and omega scans'
_diffrn_radiation_monochromator graphite
_diffrn_radiation_source 'fine-focus sealed tube'
_diffrn_radiation_type MoK\a
_diffrn_radiation_wavelength 0.71073
_diffrn_reflns_av_R_equivalents 0.0636
_diffrn_reflns_av_unetI/netI 0.2091
_diffrn_reflns_limit_h_max 11
_diffrn_reflns_limit_h_min -11
_diffrn_reflns_limit_k_max 12
_diffrn_reflns_limit_k_min -8
_diffrn_reflns_limit_l_max 17
_diffrn_reflns_limit_l_min -16
_diffrn_reflns_number 7082
_diffrn_reflns_theta_full 25.02
_diffrn_reflns_theta_max 25.02
_diffrn_reflns_theta_min 2.44
_exptl_absorpt_coefficient_mu 0.080
_exptl_absorpt_correction_T_max 0.9857
_exptl_absorpt_correction_T_min 0.9672
_exptl_absorpt_correction_type multi-scan
_exptl_absorpt_process_details 'sadabs (Sheldrick, 1996)'
_exptl_crystal_colour light-yellow
_exptl_crystal_density_diffrn 1.227
_exptl_crystal_density_method 'not measured'
_exptl_crystal_description needle
_exptl_crystal_F_000 556
_exptl_crystal_size_max 0.42
_exptl_crystal_size_mid 0.37
_exptl_crystal_size_min 0.18
_refine_diff_density_max 0.201
_refine_diff_density_min -0.224
_refine_diff_density_rms 0.052
_refine_ls_extinction_method none
_refine_ls_goodness_of_fit_ref 1.010
_refine_ls_hydrogen_treatment mixed
_refine_ls_matrix_type full
_refine_ls_number_parameters 359
_refine_ls_number_reflns 4894
_refine_ls_number_restraints 0
_refine_ls_restrained_S_all 1.010
_refine_ls_R_factor_all 0.2033
_refine_ls_R_factor_gt 0.0729
_refine_ls_shift/su_max 0.000
_refine_ls_shift/su_mean 0.000
_refine_ls_structure_factor_coef Fsqd
_refine_ls_weighting_details 'calc w=1/[\s^2^(Fo^2^)+(0.0324P)^2^+0.0000P] where P=(Fo^2^+2Fc^2^)/3'
_refine_ls_weighting_scheme calc
_refine_ls_wR_factor_gt 0.1616
_refine_ls_wR_factor_ref 0.2464
_reflns_number_gt 1814
_reflns_number_total 4894
_reflns_threshold_expression >2sigma(I)
_cod_data_source_file c4nj01906g2.cif
_cod_data_source_block 889325
_cod_depositor_comments
;
The following automatic conversions were performed:

'_symmetry_cell_setting' value 'Triclinic' changed to 'triclinic'
according to
/usr/data/users/saulius/crontab/automatic-downloads/rss-feeds/RSC/lib/dictionaries/cif_core.dic
dictionary named 'cif_core.dic' version 2.4.2 from 2011-04-26.

Automatic conversion script
Id: cif_fix_values 2935 2014-11-11 08:27:57Z andrius 

 Adding full bibliography for 7054604--7054609.cif.
;
_cod_database_code 7054607

loop_
_symmetry_equiv_pos_as_xyz
'x, y, z'
'-x, -y, -z'

loop_
_atom_site_label
_atom_site_type_symbol
_atom_site_fract_x
_atom_site_fract_y
_atom_site_fract_z
_atom_site_U_iso_or_equiv
_atom_site_adp_type
_atom_site_occupancy
_atom_site_symmetry_multiplicity
_atom_site_calc_flag
_atom_site_refinement_flags
N1 N 0.0514(4) 0.7245(4) 0.3541(3) 0.0448(11) Uani 1 1 d .
N2 N 0.0483(5) 0.6492(4) 0.2872(3) 0.0492(11) Uani 1 1 d .
N3 N 0.2636(5) 0.4546(5) 0.5443(3) 0.0485(12) Uani 1 1 d .
N4 N 0.5482(7) -0.3514(5) 0.9421(4) 0.111(2) Uani 1 1 d .
H4A H 0.4649 -0.3790 0.9612 0.133 Uiso 1 1 calc R
H4B H 0.6210 -0.4070 0.9406 0.133 Uiso 1 1 calc R
O1 O 0.1244(4) 0.6922(3) 0.5020(2) 0.0590(11) Uani 1 1 d .
O2 O 1.0313(6) 0.7134(6) 0.0927(3) 0.134(2) Uani 1 1 d .
H2 H 1.0490 0.7197 0.1443 0.201 Uiso 1 1 calc R
O3 O 0.2295(5) 0.5757(5) 0.9990(3) 0.1126(17) Uani 1 1 d .
H3 H 0.1683 0.6052 1.0352 0.169 Uiso 1 1 calc R
C1 C 0.1142(6) 0.5347(5) 0.3174(3) 0.0467(14) Uani 1 1 d .
C2 C 0.1628(5) 0.5287(5) 0.4060(3) 0.0440(13) Uani 1 1 d .
C3 C 0.1133(5) 0.6536(5) 0.4291(3) 0.0445(13) Uani 1 1 d .
C4 C -0.0089(5) 0.8556(5) 0.3376(3) 0.0429(13) Uani 1 1 d .
C5 C -0.1114(6) 0.8937(5) 0.2796(3) 0.0552(15) Uani 1 1 d .
H5 H -0.1423 0.8332 0.2502 0.066 Uiso 1 1 calc R
C6 C -0.1693(7) 1.0214(6) 0.2644(4) 0.0724(18) Uani 1 1 d .
H6 H -0.2385 1.0478 0.2241 0.087 Uiso 1 1 calc R
C7 C -0.1245(7) 1.1113(6) 0.3094(4) 0.0754(18) Uani 1 1 d .
H7 H -0.1649 1.1974 0.3007 0.090 Uiso 1 1 calc R
C8 C -0.0214(7) 1.0718(6) 0.3658(4) 0.0629(16) Uani 1 1 d .
H8 H 0.0100 1.1323 0.3950 0.075 Uiso 1 1 calc R
C9 C 0.0378(6) 0.9459(5) 0.3812(3) 0.0511(14) Uani 1 1 d .
H9 H 0.1087 0.9207 0.4204 0.061 Uiso 1 1 calc R
C10 C 0.1234(7) 0.4314(5) 0.2599(4) 0.0694(18) Uani 1 1 d .
H10A H 0.0678 0.4622 0.2087 0.104 Uiso 1 1 calc R
H10B H 0.0875 0.3518 0.2982 0.104 Uiso 1 1 calc R
H10C H 0.2206 0.4143 0.2358 0.104 Uiso 1 1 calc R
C11 C 0.2460(5) 0.4346(5) 0.4597(3) 0.0426(13) Uani 1 1 d .
C12 C 0.3163(5) 0.3198(5) 0.4265(3) 0.0405(13) Uani 1 1 d .
C13 C 0.4177(6) 0.3387(6) 0.3483(3) 0.0523(15) Uani 1 1 d .
H13 H 0.4396 0.4236 0.3178 0.063 Uiso 1 1 calc R
C14 C 0.4851(6) 0.2329(7) 0.3165(4) 0.0660(17) Uani 1 1 d .
H14 H 0.5526 0.2458 0.2641 0.079 Uiso 1 1 calc R
C15 C 0.4537(7) 0.1071(7) 0.3616(4) 0.0713(18) Uani 1 1 d .
H15 H 0.5004 0.0352 0.3398 0.086 Uiso 1 1 calc R
C16 C 0.3540(7) 0.0877(6) 0.4382(4) 0.0617(16) Uani 1 1 d .
H16 H 0.3323 0.0024 0.4679 0.074 Uiso 1 1 calc R
C17 C 0.2855(6) 0.1928(5) 0.4717(3) 0.0499(14) Uani 1 1 d .
H17 H 0.2188 0.1789 0.5246 0.060 Uiso 1 1 calc R
C18 C 0.3544(6) 0.3882(5) 0.6103(3) 0.0410(13) Uani 1 1 d .
C19 C 0.4790(6) 0.3189(5) 0.5894(3) 0.0510(14) Uani 1 1 d .
H19 H 0.5095 0.3135 0.5276 0.061 Uiso 1 1 calc R
C20 C 0.5605(6) 0.2569(5) 0.6590(3) 0.0530(15) Uani 1 1 d .
H20 H 0.6425 0.2059 0.6438 0.064 Uiso 1 1 calc R
C21 C 0.5228(6) 0.2688(5) 0.7510(3) 0.0490(14) Uani 1 1 d .
C22 C 0.3994(7) 0.3420(6) 0.7699(3) 0.0586(16) Uani 1 1 d .
H22 H 0.3712 0.3515 0.8311 0.070 Uiso 1 1 calc R
C23 C 0.3155(6) 0.4020(5) 0.7014(3) 0.0522(14) Uani 1 1 d .
H23 H 0.2327 0.4519 0.7165 0.063 Uiso 1 1 calc R
C24 C 0.6125(7) 0.1992(5) 0.8261(3) 0.0634(17) Uani 1 1 d .
H24A H 0.5867 0.2375 0.8808 0.076 Uiso 1 1 calc R
H24B H 0.7114 0.2141 0.8039 0.076 Uiso 1 1 calc R
C25 C 0.5970(7) 0.0527(6) 0.8544(3) 0.0505(14) Uani 1 1 d .
C26 C 0.4658(7) 0.0046(6) 0.8876(3) 0.0611(16) Uani 1 1 d .
H26 H 0.3863 0.0635 0.8911 0.073 Uiso 1 1 calc R
C27 C 0.4501(7) -0.1292(6) 0.9159(4) 0.0629(16) Uani 1 1 d .
H27 H 0.3600 -0.1591 0.9365 0.076 Uiso 1 1 calc R
C28 C 0.5651(8) -0.2184(6) 0.9138(4) 0.0639(17) Uani 1 1 d .
C29 C 0.6947(8) -0.1698(7) 0.8802(4) 0.0768(19) Uani 1 1 d .
H29 H 0.7745 -0.2285 0.8772 0.092 Uiso 1 1 calc R
C30 C 0.7107(7) -0.0358(7) 0.8504(4) 0.0658(17) Uani 1 1 d .
H30 H 0.8004 -0.0062 0.8274 0.079 Uiso 1 1 calc R
C31 C 0.9840(12) 0.8292(9) 0.0473(5) 0.173(5) Uani 1 1 d .
H31A H 0.8835 0.8416 0.0643 0.260 Uiso 1 1 calc R
H31B H 1.0032 0.8333 -0.0189 0.260 Uiso 1 1 calc R
H31C H 1.0309 0.8972 0.0632 0.260 Uiso 1 1 calc R
C32 C 0.1750(10) 0.5793(9) 0.9153(5) 0.151(4) Uani 1 1 d .
H32A H 0.2038 0.6564 0.8702 0.226 Uiso 1 1 calc R
H32B H 0.0732 0.5821 0.9263 0.226 Uiso 1 1 calc R
H32C H 0.2104 0.5019 0.8919 0.226 Uiso 1 1 calc R
H3A H 0.210(5) 0.529(5) 0.553(3) 0.044(15) Uiso 1 1 d .

loop_
_atom_site_aniso_label
_atom_site_aniso_U_11
_atom_site_aniso_U_22
_atom_site_aniso_U_33
_atom_site_aniso_U_23
_atom_site_aniso_U_13
_atom_site_aniso_U_12
N1 0.053(3) 0.042(3) 0.045(2) -0.021(2) -0.008(2) 0.003(2)
N2 0.059(3) 0.048(3) 0.048(2) -0.021(2) -0.011(2) -0.007(2)
N3 0.069(4) 0.038(3) 0.042(2) -0.015(2) -0.009(2) -0.001(3)
N4 0.113(5) 0.055(4) 0.150(5) 0.010(4) -0.014(4) -0.005(4)
O1 0.082(3) 0.057(2) 0.0428(19) -0.0215(19) -0.0103(18) 0.003(2)
O2 0.200(6) 0.132(5) 0.071(3) -0.033(3) -0.054(3) 0.062(4)
O3 0.119(4) 0.110(4) 0.102(4) -0.019(3) -0.006(3) 0.011(3)
C1 0.054(4) 0.047(3) 0.040(3) -0.011(3) -0.008(3) -0.008(3)
C2 0.055(4) 0.038(3) 0.043(3) -0.016(3) -0.001(3) -0.010(3)
C3 0.049(4) 0.040(3) 0.045(3) -0.012(3) -0.001(3) -0.005(3)
C4 0.051(4) 0.036(3) 0.040(3) -0.009(3) -0.003(3) 0.001(3)
C5 0.066(4) 0.048(4) 0.055(3) -0.010(3) -0.023(3) 0.002(3)
C6 0.083(5) 0.071(5) 0.068(4) -0.020(4) -0.030(3) 0.014(4)
C7 0.088(5) 0.050(4) 0.088(4) -0.014(4) -0.023(4) 0.010(4)
C8 0.075(5) 0.048(4) 0.070(4) -0.018(3) -0.014(3) -0.008(3)
C9 0.058(4) 0.044(3) 0.053(3) -0.015(3) -0.007(3) -0.005(3)
C10 0.099(5) 0.059(4) 0.063(3) -0.029(3) -0.026(3) -0.007(4)
C11 0.052(4) 0.035(3) 0.041(3) -0.010(3) 0.002(3) -0.009(3)
C12 0.048(4) 0.039(3) 0.036(3) -0.012(3) -0.004(2) -0.005(3)
C13 0.059(4) 0.052(4) 0.042(3) -0.008(3) 0.004(3) -0.008(3)
C14 0.069(5) 0.074(5) 0.054(3) -0.020(4) 0.008(3) -0.005(4)
C15 0.076(5) 0.066(5) 0.081(4) -0.041(4) -0.005(4) 0.006(4)
C16 0.069(5) 0.041(4) 0.081(4) -0.022(3) -0.014(3) -0.007(3)
C17 0.051(4) 0.047(4) 0.052(3) -0.008(3) -0.002(3) -0.015(3)
C18 0.049(4) 0.032(3) 0.042(3) -0.010(2) -0.005(3) -0.003(3)
C19 0.059(4) 0.055(4) 0.042(3) -0.015(3) -0.006(3) -0.009(3)
C20 0.051(4) 0.054(4) 0.058(3) -0.018(3) -0.007(3) -0.009(3)
C21 0.061(4) 0.041(3) 0.047(3) -0.009(3) -0.008(3) -0.017(3)
C22 0.076(5) 0.061(4) 0.040(3) -0.009(3) -0.009(3) -0.015(4)
C23 0.064(4) 0.053(4) 0.043(3) -0.020(3) -0.004(3) -0.002(3)
C24 0.084(5) 0.058(4) 0.054(3) -0.011(3) -0.018(3) -0.019(3)
C25 0.060(4) 0.054(4) 0.038(3) -0.004(3) -0.017(3) -0.005(3)
C26 0.068(5) 0.056(4) 0.059(3) -0.007(3) -0.013(3) -0.009(3)
C27 0.064(5) 0.066(4) 0.058(3) -0.003(3) -0.010(3) -0.018(4)
C28 0.081(5) 0.054(4) 0.054(3) 0.001(3) -0.013(3) -0.013(4)
C29 0.077(6) 0.069(5) 0.082(4) -0.015(4) -0.012(4) 0.004(4)
C30 0.060(5) 0.073(5) 0.064(4) -0.009(4) -0.009(3) -0.010(4)
C31 0.269(13) 0.142(9) 0.090(6) -0.009(6) -0.052(7) 0.085(9)
C32 0.183(10) 0.182(10) 0.107(6) -0.068(7) -0.031(6) -0.004(8)

loop_
_atom_type_symbol
_atom_type_description
_atom_type_scat_dispersion_real
_atom_type_scat_dispersion_imag
_atom_type_scat_source
C C 0.0033 0.0016 'International Tables Vol C Tables 4.2.6.8 and 6.1.1.4'
H H 0.0000 0.0000 'International Tables Vol C Tables 4.2.6.8 and 6.1.1.4'
N N 0.0061 0.0033 'International Tables Vol C Tables 4.2.6.8 and 6.1.1.4'
O O 0.0106 0.0060 'International Tables Vol C Tables 4.2.6.8 and 6.1.1.4'

loop_
_geom_angle_atom_site_label_1
_geom_angle_atom_site_label_2
_geom_angle_atom_site_label_3
_geom_angle
C3 N1 N2 111.2(4)
C3 N1 C4 129.9(4)
N2 N1 C4 118.9(4)
C1 N2 N1 106.9(4)
C11 N3 C18 131.1(5)
C11 N3 H3A 108(3)
C18 N3 H3A 121(3)
C28 N4 H4A 120.0
C28 N4 H4B 120.0
H4A N4 H4B 120.0
C31 O2 H2 109.5
C32 O3 H3 109.5
N2 C1 C2 111.3(4)
N2 C1 C10 118.4(4)
C2 C1 C10 130.3(5)
C11 C2 C1 131.8(5)
C11 C2 C3 123.5(4)
C1 C2 C3 104.5(5)
O1 C3 N1 125.9(5)
O1 C3 C2 128.2(5)
N1 C3 C2 105.9(4)
C5 C4 C9 120.1(5)
C5 C4 N1 120.7(4)
C9 C4 N1 119.3(5)
C4 C5 C6 120.0(5)
C4 C5 H5 120.0
C6 C5 H5 120.0
C5 C6 C7 120.0(6)
C5 C6 H6 120.0
C7 C6 H6 120.0
C8 C7 C6 118.9(6)
C8 C7 H7 120.5
C6 C7 H7 120.5
C7 C8 C9 121.9(5)
C7 C8 H8 119.1
C9 C8 H8 119.1
C8 C9 C4 119.1(5)
C8 C9 H9 120.5
C4 C9 H9 120.5
C1 C10 H10A 109.5
C1 C10 H10B 109.5
H10A C10 H10B 109.5
C1 C10 H10C 109.5
H10A C10 H10C 109.5
H10B C10 H10C 109.5
N3 C11 C2 116.9(5)
N3 C11 C12 120.7(5)
C2 C11 C12 122.3(4)
C17 C12 C13 119.4(5)
C17 C12 C11 121.5(4)
C13 C12 C11 119.1(5)
C14 C13 C12 120.0(5)
C14 C13 H13 120.0
C12 C13 H13 120.0
C13 C14 C15 120.3(5)
C13 C14 H14 119.9
C15 C14 H14 119.9
C16 C15 C14 120.0(6)
C16 C15 H15 120.0
C14 C15 H15 120.0
C15 C16 C17 120.6(6)
C15 C16 H16 119.7
C17 C16 H16 119.7
C16 C17 C12 119.6(5)
C16 C17 H17 120.2
C12 C17 H17 120.2
C19 C18 C23 118.8(5)
C19 C18 N3 124.8(4)
C23 C18 N3 116.3(5)
C18 C19 C20 120.6(5)
C18 C19 H19 119.7
C20 C19 H19 119.7
C19 C20 C21 121.4(5)
C19 C20 H20 119.3
C21 C20 H20 119.3
C22 C21 C20 117.0(5)
C22 C21 C24 122.5(5)
C20 C21 C24 120.5(6)
C21 C22 C23 122.2(5)
C21 C22 H22 118.9
C23 C22 H22 118.9
C22 C23 C18 120.0(5)
C22 C23 H23 120.0
C18 C23 H23 120.0
C21 C24 C25 113.8(4)
C21 C24 H24A 108.8
C25 C24 H24A 108.8
C21 C24 H24B 108.8
C25 C24 H24B 108.8
H24A C24 H24B 107.7
C30 C25 C26 117.8(6)
C30 C25 C24 121.6(6)
C26 C25 C24 120.5(6)
C25 C26 C27 121.3(6)
C25 C26 H26 119.3
C27 C26 H26 119.3
C28 C27 C26 120.9(6)
C28 C27 H27 119.5
C26 C27 H27 119.5
C27 C28 C29 117.3(6)
C27 C28 N4 120.5(6)
C29 C28 N4 122.2(7)
C28 C29 C30 121.9(6)
C28 C29 H29 119.0
C30 C29 H29 119.0
C25 C30 C29 120.7(6)
C25 C30 H30 119.7
C29 C30 H30 119.7
O2 C31 H31A 109.5
O2 C31 H31B 109.5
H31A C31 H31B 109.5
O2 C31 H31C 109.5
H31A C31 H31C 109.5
H31B C31 H31C 109.5
O3 C32 H32A 109.5
O3 C32 H32B 109.5
H32A C32 H32B 109.5
O3 C32 H32C 109.5
H32A C32 H32C 109.5
H32B C32 H32C 109.5

loop_
_geom_bond_atom_site_label_1
_geom_bond_atom_site_label_2
_geom_bond_distance
N1 C3 1.361(6)
N1 N2 1.395(5)
N1 C4 1.412(6)
N2 C1 1.308(6)
N3 C11 1.344(6)
N3 C18 1.412(6)
N3 H3A 0.90(5)
N4 C28 1.375(7)
N4 H4A 0.8600
N4 H4B 0.8600
O1 C3 1.249(5)
O2 C31 1.315(8)
O2 H2 0.8200
O3 C32 1.395(8)
O3 H3 0.8200
C1 C2 1.431(6)
C1 C10 1.500(6)
C2 C11 1.377(7)
C2 C3 1.436(6)
C4 C5 1.359(6)
C4 C9 1.387(6)
C5 C6 1.373(7)
C5 H5 0.9300
C6 C7 1.388(7)
C6 H6 0.9300
C7 C8 1.350(8)
C7 H7 0.9300
C8 C9 1.360(7)
C8 H8 0.9300
C9 H9 0.9300
C10 H10A 0.9600
C10 H10B 0.9600
C10 H10C 0.9600
C11 C12 1.460(6)
C12 C17 1.383(6)
C12 C13 1.391(6)
C13 C14 1.362(7)
C13 H13 0.9300
C14 C15 1.373(8)
C14 H14 0.9300
C15 C16 1.365(8)
C15 H15 0.9300
C16 C17 1.371(7)
C16 H16 0.9300
C17 H17 0.9300
C18 C19 1.363(7)
C18 C23 1.378(6)
C19 C20 1.380(7)
C19 H19 0.9300
C20 C21 1.384(6)
C20 H20 0.9300
C21 C22 1.367(7)
C21 C24 1.506(7)
C22 C23 1.377(7)
C22 H22 0.9300
C23 H23 0.9300
C24 C25 1.507(7)
C24 H24A 0.9700
C24 H24B 0.9700
C25 C30 1.356(7)
C25 C26 1.378(7)
C26 C27 1.382(7)
C26 H26 0.9300
C27 C28 1.367(8)
C27 H27 0.9300
C28 C29 1.368(8)
C29 C30 1.386(8)
C29 H29 0.9300
C30 H30 0.9300
C31 H31A 0.9600
C31 H31B 0.9600
C31 H31C 0.9600
C32 H32A 0.9600
C32 H32B 0.9600
C32 H32C 0.9600

loop_
_geom_hbond_atom_site_label_D
_geom_hbond_atom_site_label_H
_geom_hbond_atom_site_label_A
_geom_hbond_distance_DH
_geom_hbond_distance_HA
_geom_hbond_distance_DA
_geom_hbond_angle_DHA
_geom_hbond_site_symmetry_A
N3 H3A O1 0.90(5) 1.86(5) 2.679(6) 149(4) .
N4 H4A O3 0.86 2.30 3.158(8) 171.6 1_545
N4 H4B O3 0.86 2.25 3.056(8) 155.4 2_657
O2 H2 N2 0.82 2.07 2.822(6) 151.8 1_655
O3 H3 O2 0.82 1.88 2.677(7) 164.7 1_456
C17 H17 C4 0.93 2.64 3.564(7) 174.0 2_566

loop_
_geom_torsion_atom_site_label_1
_geom_torsion_atom_site_label_2
_geom_torsion_atom_site_label_3
_geom_torsion_atom_site_label_4
_geom_torsion
C3 N1 N2 C1 -3.3(5)
C4 N1 N2 C1 178.0(4)
N1 N2 C1 C2 0.5(6)
N1 N2 C1 C10 178.3(4)
N2 C1 C2 C11 -173.7(5)
C10 C1 C2 C11 8.8(9)
N2 C1 C2 C3 2.2(6)
C10 C1 C2 C3 -175.3(5)
N2 N1 C3 O1 -175.9(4)
C4 N1 C3 O1 2.6(8)
N2 N1 C3 C2 4.6(5)
C4 N1 C3 C2 -176.9(5)
C11 C2 C3 O1 -7.2(8)
C1 C2 C3 O1 176.5(5)
C11 C2 C3 N1 172.3(5)
C1 C2 C3 N1 -4.1(5)
C3 N1 C4 C5 -154.2(5)
N2 N1 C4 C5 24.2(7)
C3 N1 C4 C9 26.1(8)
N2 N1 C4 C9 -155.6(4)
C9 C4 C5 C6 -0.4(8)
N1 C4 C5 C6 179.9(5)
C4 C5 C6 C7 -0.9(9)
C5 C6 C7 C8 1.7(9)
C6 C7 C8 C9 -1.2(9)
C7 C8 C9 C4 0.0(9)
C5 C4 C9 C8 0.8(8)
N1 C4 C9 C8 -179.5(5)
C18 N3 C11 C2 -170.9(5)
C18 N3 C11 C12 7.3(8)
C1 C2 C11 N3 -175.0(5)
C3 C2 C11 N3 9.7(7)
C1 C2 C11 C12 6.9(8)
C3 C2 C11 C12 -168.4(4)
N3 C11 C12 C17 63.5(6)
C2 C11 C12 C17 -118.4(5)
N3 C11 C12 C13 -115.6(5)
C2 C11 C12 C13 62.4(7)
C17 C12 C13 C14 0.5(7)
C11 C12 C13 C14 179.7(5)
C12 C13 C14 C15 -0.2(8)
C13 C14 C15 C16 0.4(9)
C14 C15 C16 C17 -0.8(9)
C15 C16 C17 C12 1.0(8)
C13 C12 C17 C16 -0.9(7)
C11 C12 C17 C16 180.0(5)
C11 N3 C18 C19 24.8(8)
C11 N3 C18 C23 -158.9(5)
C23 C18 C19 C20 4.0(7)
N3 C18 C19 C20 -179.8(4)
C18 C19 C20 C21 -3.6(8)
C19 C20 C21 C22 1.7(7)
C19 C20 C21 C24 179.4(5)
C20 C21 C22 C23 -0.2(8)
C24 C21 C22 C23 -177.9(5)
C21 C22 C23 C18 0.7(8)
C19 C18 C23 C22 -2.6(7)
N3 C18 C23 C22 -179.1(5)
C22 C21 C24 C25 103.1(6)
C20 C21 C24 C25 -74.5(6)
C21 C24 C25 C30 123.9(6)
C21 C24 C25 C26 -57.8(7)
C30 C25 C26 C27 -0.2(7)
C24 C25 C26 C27 -178.6(5)
C25 C26 C27 C28 1.6(8)
C26 C27 C28 C29 -2.0(8)
C26 C27 C28 N4 180.0(5)
C27 C28 C29 C30 0.9(9)
N4 C28 C29 C30 178.9(5)
C26 C25 C30 C29 -0.9(8)
C24 C25 C30 C29 177.5(5)
C28 C29 C30 C25 0.5(9)
